data_7030778
loop_
_publ_author_name
'Hu, Tong-Liang'
'Zou, Ruo-Qiang'
'Li, Jian-Rong'
'Bu, Xian-He'

_publ_section_title
;
 d(10) Metal complexes assembled from isomeric benzenedicarboxylates and
 3-(2-pyridyl)pyrazole showing 1D chain structures: syntheses, structures
 and luminescent properties.
;
_journal_issue 10
_journal_name_full 'Dalton transactions (Cambridge, England : 2003)'
_journal_page_first 1302
_journal_page_last 1311
_journal_paper_doi 10.1039/b716398c
_journal_year 2008
_chemical_formula_sum 'C32 H24 Cd2 N6 O9'
_chemical_formula_weight 859.36
_chemical_name_systematic
;
?
;
_space_group_IT_number 2
_symmetry_cell_setting triclinic
_symmetry_space_group_name_Hall '-P 1'
_symmetry_space_group_name_H-M 'P -1'
_atom_sites_solution_hydrogens geom
_atom_sites_solution_primary direct
_atom_sites_solution_secondary difmap
_audit_creation_method SHELXL-97
_cell_angle_alpha 65.5110(10)
_cell_angle_beta 67.0920(10)
_cell_angle_gamma 72.1660(10)
_cell_formula_units_Z 2
_cell_length_a 11.3948(13)
_cell_length_b 11.9842(14)
_cell_length_c 14.1131(16)
_cell_measurement_reflns_used 6778
_cell_measurement_temperature 298(2)
_cell_measurement_theta_max 27.011
_cell_measurement_theta_min 2.487
_cell_volume 1591.2(3)
_computing_cell_refinement SMART
_computing_data_collection 'SMART (Bruker, 1998)'
_computing_data_reduction 'SAINT (Bruker, 1998)'
_computing_molecular_graphics 'SHELXTL (Sheldrick, 1997b)'
_computing_publication_material SHELXTL
_computing_structure_refinement 'SHELXL-97 (Sheldrick, 1997a)'
_computing_structure_solution 'SHELXS-97 (Sheldrick, 1997a)'
_diffrn_ambient_temperature 298(2)
_diffrn_measured_fraction_theta_full 0.973
_diffrn_measured_fraction_theta_max 0.973
_diffrn_measurement_device_type 'Bruker SMART CCD area-detecter'
_diffrn_measurement_method '\f and \w scans'
_diffrn_radiation_monochromator graphite
_diffrn_radiation_source 'fine-focus sealed tube'
_diffrn_radiation_type MoK\a
_diffrn_radiation_wavelength 0.71073
_diffrn_reflns_av_R_equivalents 0.0117
_diffrn_reflns_av_sigmaI/netI 0.0235
_diffrn_reflns_limit_h_max 13
_diffrn_reflns_limit_h_min -12
_diffrn_reflns_limit_k_max 14
_diffrn_reflns_limit_k_min -12
_diffrn_reflns_limit_l_max 14
_diffrn_reflns_limit_l_min -16
_diffrn_reflns_number 8347
_diffrn_reflns_theta_full 25.30
_diffrn_reflns_theta_max 25.30
_diffrn_reflns_theta_min 2.06
_diffrn_standards_number 0
_exptl_absorpt_coefficient_mu 1.402
_exptl_absorpt_correction_T_max 0.8279
_exptl_absorpt_correction_T_min 0.5128
_exptl_absorpt_correction_type multi-scan
_exptl_absorpt_process_details ASADABS
_exptl_crystal_colour yellow
_exptl_crystal_density_diffrn 1.794
_exptl_crystal_density_meas ?
_exptl_crystal_density_method 'not measured'
_exptl_crystal_description block
_exptl_crystal_F_000 848
_exptl_crystal_size_max 0.55
_exptl_crystal_size_mid 0.46
_exptl_crystal_size_min 0.14
_refine_diff_density_max 1.514
_refine_diff_density_min -0.725
_refine_diff_density_rms 0.089
_refine_ls_extinction_method none
_refine_ls_goodness_of_fit_ref 1.016
_refine_ls_hydrogen_treatment constr
_refine_ls_matrix_type full
_refine_ls_number_parameters 442
_refine_ls_number_reflns 5633
_refine_ls_number_restraints 5
_refine_ls_restrained_S_all 1.050
_refine_ls_R_factor_all 0.0354
_refine_ls_R_factor_gt 0.0324
_refine_ls_shift/su_max 0.001
_refine_ls_shift/su_mean 0.000
_refine_ls_structure_factor_coef Fsqd
_refine_ls_weighting_details 'calc w=1/[\s^2^(Fo^2^)+(0.0528P)^2^+2.2053P] where P=(Fo^2^+2Fc^2^)/3'
_refine_ls_weighting_scheme calc
_refine_ls_wR_factor_gt 0.0874
_refine_ls_wR_factor_ref 0.0901
_reflns_number_gt 5105
_reflns_number_total 5633
_reflns_threshold_expression I>2\s(I)
_cod_data_source_file b716398c.txt
_cod_data_source_block 2
_cod_depositor_comments
;
The following automatic conversions were performed:

'_symmetry_cell_setting' value 'Triclinic' changed to 'triclinic'
according to
/usr/data/users/saulius/automatic-downloads/retrospective/RSC/lib/dictionaries/cif_core.dic
dictionary named 'cif_core.dic' version 2.4.2 from
2011-04-26.

'_exptl_absorpt_correction_type' value 'Multi-scan'
changed to 'multi-scan' according to
/usr/data/users/saulius/automatic-downloads/retrospective/RSC/lib/dictionaries/cif_core.dic
dictionary named 'cif_core.dic' version 2.4.2 from 2011-04-26.

Automatic conversion script
Id: cif_fix_values 2281 2013-09-26 08:29:07Z andrius 

The following automatic conversions were performed:

'_exptl_crystal_density_meas' value 'None' was changed to '?' - the
value is perceived as not measured.

Automatic conversion script
Id: cif_fix_values 3008 2015-01-20 13:52:24Z robertas 
;
_cod_original_sg_symbol_H-M P-1
_cod_database_code 7030778

loop_
_symmetry_equiv_pos_as_xyz
'x, y, z'
'-x, -y, -z'

loop_
_atom_site_label
_atom_site_type_symbol
_atom_site_fract_x
_atom_site_fract_y
_atom_site_fract_z
_atom_site_U_iso_or_equiv
_atom_site_adp_type
_atom_site_occupancy
_atom_site_symmetry_multiplicity
_atom_site_calc_flag
_atom_site_refinement_flags
Cd1 Cd 0.42104(2) 0.89316(2) 0.48191(2) 0.03148(10) Uani 1 1 d .
Cd2 Cd 0.50526(3) 0.55537(2) 0.71444(2) 0.03513(10) Uani 1 1 d .
C1 C 0.2240(5) 1.1704(4) 0.4101(4) 0.0501(10) Uani 1 1 d .
H1A H 0.2754 1.1987 0.4299 0.060 Uiso 1 1 calc R
C2 C 0.1268(6) 1.2544(4) 0.3689(4) 0.0639(13) Uani 1 1 d .
H2A H 0.1127 1.3377 0.3619 0.077 Uiso 1 1 calc R
C3 C 0.0516(5) 1.2138(5) 0.3387(4) 0.0638(13) Uani 1 1 d .
H3A H -0.0134 1.2693 0.3098 0.077 Uiso 1 1 calc R
C4 C 0.0731(4) 1.0901(4) 0.3516(4) 0.0550(11) Uani 1 1 d .
H4A H 0.0218 1.0602 0.3330 0.066 Uiso 1 1 calc R
C5 C 0.1723(4) 1.0102(4) 0.3926(3) 0.0386(8) Uani 1 1 d .
C6 C 0.1989(4) 0.8763(4) 0.4113(3) 0.0386(8) Uani 1 1 d .
C7 C 0.1456(5) 0.8042(4) 0.3877(4) 0.0528(11) Uani 1 1 d .
H7A H 0.0823 0.8315 0.3530 0.063 Uiso 1 1 calc R
C8 C 0.2070(5) 0.6836(4) 0.4270(4) 0.0545(11) Uani 1 1 d .
H8A H 0.1932 0.6129 0.4238 0.065 Uiso 1 1 calc R
C9 C 0.6215(4) 0.2679(4) 0.8464(4) 0.0515(11) Uani 1 1 d D
H9A H 0.5903 0.2506 0.8029 0.062 Uiso 1 1 calc R
C10 C 0.6719(6) 0.1713(8) 0.9141(6) 0.100(2) Uani 1 1 d D
H10A H 0.6819 0.0908 0.9153 0.119 Uiso 1 1 calc R
C11 C 0.7068(7) 0.1943(7) 0.9787(7) 0.104(3) Uani 1 1 d D
H11A H 0.7378 0.1284 1.0325 0.125 Uiso 1 1 calc R
C12 C 0.6999(4) 0.3079(5) 0.9710(4) 0.0551(11) Uani 1 1 d D
H12A H 0.7298 0.3211 1.0175 0.066 Uiso 1 1 calc R
C13 C 0.6502(3) 0.4086(4) 0.8967(3) 0.0384(8) Uani 1 1 d .
C14 C 0.6370(4) 0.5367(4) 0.8881(3) 0.0423(9) Uani 1 1 d .
C15 C 0.6738(5) 0.5836(6) 0.9461(4) 0.0660(14) Uani 1 1 d D
H15A H 0.7148 0.5387 0.9998 0.079 Uiso 1 1 calc R
C16 C 0.6327(6) 0.7220(7) 0.9030(6) 0.133(4) Uani 1 1 d D
H16A H 0.6427 0.7830 0.9225 0.159 Uiso 1 1 calc R
C17 C 0.3027(4) 0.7479(3) 0.7476(3) 0.0335(8) Uani 1 1 d .
C18 C 0.2028(3) 0.8515(3) 0.7801(3) 0.0336(8) Uani 1 1 d .
C19 C 0.0826(4) 0.8259(4) 0.8536(3) 0.0453(9) Uani 1 1 d .
H19A H 0.0637 0.7465 0.8785 0.054 Uiso 1 1 calc R
C20 C -0.0089(4) 0.9176(5) 0.8898(4) 0.0571(12) Uani 1 1 d .
H20A H -0.0900 0.9004 0.9371 0.069 Uiso 1 1 calc R
C21 C 0.0191(4) 1.0334(5) 0.8565(4) 0.0585(12) Uani 1 1 d .
H21A H -0.0428 1.0947 0.8814 0.070 Uiso 1 1 calc R
C22 C 0.1401(4) 1.0598(4) 0.7853(4) 0.0482(10) Uani 1 1 d .
H22A H 0.1594 1.1383 0.7642 0.058 Uiso 1 1 calc R
C23 C 0.2322(3) 0.9700(3) 0.7456(3) 0.0343(8) Uani 1 1 d .
C24 C 0.6383(4) 0.9951(3) 0.3275(3) 0.0382(8) Uani 1 1 d .
C32 C 0.3479(4) 0.4201(4) 0.7051(3) 0.0417(9) Uani 1 1 d .
C31 C 0.2256(4) 0.4011(3) 0.7019(3) 0.0357(8) Uani 1 1 d .
C30 C 0.1143(4) 0.4160(5) 0.7876(4) 0.0531(11) Uani 1 1 d .
H27A H 0.1206 0.4287 0.8460 0.064 Uiso 1 1 calc R
C29 C -0.0036(4) 0.4123(5) 0.7868(4) 0.0602(12) Uani 1 1 d .
H28A H -0.0769 0.4227 0.8443 0.072 Uiso 1 1 calc R
C28 C -0.0150(4) 0.3932(4) 0.7015(4) 0.0534(11) Uani 1 1 d .
H29A H -0.0956 0.3906 0.7014 0.064 Uiso 1 1 calc R
C27 C 0.0939(4) 0.3780(4) 0.6158(3) 0.0413(9) Uani 1 1 d .
H30A H 0.0858 0.3660 0.5577 0.050 Uiso 1 1 calc R
C26 C 0.2154(3) 0.3806(3) 0.6154(3) 0.0326(7) Uani 1 1 d .
C25 C 0.6664(3) 0.6459(3) 0.4747(3) 0.0335(8) Uani 1 1 d .
N1 N 0.2465(3) 1.0496(3) 0.4223(3) 0.0396(7) Uani 1 1 d .
N2 N 0.2862(3) 0.8042(3) 0.4627(3) 0.0417(7) Uani 1 1 d .
N3 N 0.2901(4) 0.6878(3) 0.4707(3) 0.0477(8) Uani 1 1 d .
H3B H 0.3400 0.6237 0.5003 0.057 Uiso 1 1 calc R
N4 N 0.6081(3) 0.3885(3) 0.8304(3) 0.0415(7) Uani 1 1 d .
N5 N 0.5785(3) 0.6264(3) 0.8171(3) 0.0440(8) Uani 1 1 d .
N6 N 0.5714(4) 0.7374(4) 0.8205(3) 0.0549(9) Uani 1 1 d D
H6A H 0.5371 0.8071 0.7815 0.066 Uiso 1 1 calc R
O1 O 0.2923(3) 0.6384(2) 0.8072(2) 0.0451(6) Uani 1 1 d .
O1W O 0.3529(7) 0.1070(5) 0.8933(4) 0.126(2) Uani 1 1 d .
O2 O 0.3994(2) 0.7746(2) 0.6631(2) 0.0371(6) Uani 1 1 d .
O3 O 0.6167(3) 0.9564(2) 0.4294(2) 0.0418(6) Uani 1 1 d .
O4 O 0.5596(3) 0.9981(3) 0.2859(3) 0.0588(8) Uani 1 1 d .
O5 O 0.5684(2) 0.7137(2) 0.4495(2) 0.0418(6) Uani 1 1 d .
O6 O 0.6782(3) 0.5959(3) 0.5698(2) 0.0443(6) Uani 1 1 d .
O7 O 0.4051(3) 0.5044(3) 0.6275(2) 0.0456(7) Uani 1 1 d .
O8 O 0.3810(4) 0.3620(4) 0.7876(3) 0.0714(11) Uani 1 1 d .

loop_
_atom_site_aniso_label
_atom_site_aniso_U_11
_atom_site_aniso_U_22
_atom_site_aniso_U_33
_atom_site_aniso_U_23
_atom_site_aniso_U_13
_atom_site_aniso_U_12
Cd1 0.03169(15) 0.03011(15) 0.03317(16) -0.00943(11) -0.01020(11) -0.00727(11)
Cd2 0.03640(16) 0.03465(16) 0.03387(16) -0.01142(12) -0.01320(12) -0.00232(11)
C1 0.061(3) 0.036(2) 0.053(2) -0.0152(19) -0.019(2) -0.0050(19)
C2 0.083(4) 0.034(2) 0.065(3) -0.016(2) -0.027(3) 0.007(2)
C3 0.070(3) 0.048(3) 0.067(3) -0.017(2) -0.034(3) 0.012(2)
C4 0.052(3) 0.052(3) 0.063(3) -0.017(2) -0.031(2) 0.002(2)
C5 0.039(2) 0.040(2) 0.0345(19) -0.0108(16) -0.0117(16) -0.0054(16)
C6 0.0370(19) 0.040(2) 0.041(2) -0.0132(16) -0.0145(16) -0.0057(16)
C7 0.061(3) 0.051(3) 0.063(3) -0.018(2) -0.036(2) -0.011(2)
C8 0.066(3) 0.045(2) 0.068(3) -0.020(2) -0.031(2) -0.014(2)
C9 0.045(2) 0.039(2) 0.062(3) -0.010(2) -0.017(2) -0.0033(18)
C10 0.065(4) 0.103(5) 0.086(5) -0.006(4) -0.011(4) -0.005(4)
C11 0.079(5) 0.088(5) 0.099(6) -0.028(4) 0.019(4) -0.017(4)
C12 0.042(2) 0.062(3) 0.044(2) -0.004(2) -0.0124(19) -0.006(2)
C13 0.0274(18) 0.049(2) 0.0285(18) -0.0077(16) -0.0051(15) -0.0054(16)
C14 0.0340(19) 0.051(2) 0.0321(19) -0.0096(17) -0.0037(16) -0.0093(17)
C15 0.060(3) 0.094(4) 0.053(3) -0.034(3) 0.000(2) -0.034(3)
C16 0.083(5) 0.188(9) 0.149(7) -0.138(7) 0.072(5) -0.079(5)
C17 0.0379(19) 0.0341(19) 0.0315(18) -0.0107(15) -0.0137(16) -0.0064(15)
C18 0.0319(18) 0.0363(19) 0.0309(18) -0.0074(15) -0.0130(15) -0.0045(15)
C19 0.037(2) 0.047(2) 0.046(2) -0.0095(18) -0.0113(18) -0.0089(17)
C20 0.031(2) 0.065(3) 0.055(3) -0.016(2) 0.0005(19) -0.006(2)
C21 0.042(2) 0.051(3) 0.064(3) -0.026(2) -0.003(2) 0.009(2)
C22 0.046(2) 0.038(2) 0.049(2) -0.0146(18) -0.0083(19) 0.0003(18)
C23 0.0340(18) 0.0340(19) 0.0307(18) -0.0099(15) -0.0100(15) -0.0016(15)
C24 0.038(2) 0.0295(18) 0.046(2) -0.0151(16) -0.0096(17) -0.0057(15)
C32 0.047(2) 0.043(2) 0.042(2) -0.0181(18) -0.0093(18) -0.0156(18)
C31 0.0357(19) 0.0301(18) 0.039(2) -0.0110(15) -0.0086(16) -0.0066(15)
C30 0.050(2) 0.063(3) 0.048(2) -0.027(2) -0.006(2) -0.013(2)
C29 0.037(2) 0.075(3) 0.060(3) -0.033(3) 0.004(2) -0.008(2)
C28 0.030(2) 0.059(3) 0.068(3) -0.024(2) -0.010(2) -0.0078(19)
C27 0.035(2) 0.042(2) 0.049(2) -0.0171(18) -0.0130(18) -0.0060(16)
C26 0.0310(18) 0.0254(17) 0.0401(19) -0.0121(15) -0.0083(15) -0.0052(14)
C25 0.0347(19) 0.0286(18) 0.041(2) -0.0140(15) -0.0082(16) -0.0112(15)
N1 0.0424(17) 0.0318(16) 0.0425(18) -0.0116(14) -0.0139(15) -0.0035(14)
N2 0.0447(18) 0.0321(17) 0.056(2) -0.0138(15) -0.0249(16) -0.0054(14)
N3 0.055(2) 0.0320(17) 0.065(2) -0.0149(16) -0.0316(18) -0.0037(15)
N4 0.0402(17) 0.0423(19) 0.0369(17) -0.0082(14) -0.0129(14) -0.0059(14)
N5 0.0443(19) 0.045(2) 0.0378(18) -0.0116(15) -0.0101(15) -0.0069(15)
N6 0.054(2) 0.052(2) 0.063(2) -0.0203(19) -0.0212(19) -0.0078(18)
O1 0.0500(16) 0.0318(14) 0.0432(15) -0.0070(12) -0.0091(13) -0.0077(12)
O1W 0.202(6) 0.091(4) 0.092(4) 0.000(3) -0.067(4) -0.050(4)
O2 0.0375(14) 0.0347(14) 0.0334(13) -0.0105(11) -0.0080(11) -0.0034(11)
O3 0.0497(16) 0.0381(14) 0.0353(14) -0.0119(11) -0.0030(12) -0.0181(12)
O4 0.0452(17) 0.078(2) 0.062(2) -0.0235(17) -0.0199(15) -0.0181(16)
O5 0.0340(14) 0.0390(14) 0.0540(16) -0.0244(13) -0.0100(12) -0.0002(11)
O6 0.0438(15) 0.0513(17) 0.0375(15) -0.0153(13) -0.0081(12) -0.0127(13)
O7 0.0452(15) 0.0410(15) 0.0538(17) -0.0178(13) -0.0088(13) -0.0173(13)
O8 0.074(2) 0.094(3) 0.053(2) -0.0017(19) -0.0324(18) -0.040(2)

loop_
_atom_type_symbol
_atom_type_description
_atom_type_scat_dispersion_real
_atom_type_scat_dispersion_imag
_atom_type_scat_source
C C 0.0033 0.0016 'International Tables Vol C Tables 4.2.6.8 and 6.1.1.4'
H H 0.0000 0.0000 'International Tables Vol C Tables 4.2.6.8 and 6.1.1.4'
N N 0.0061 0.0033 'International Tables Vol C Tables 4.2.6.8 and 6.1.1.4'
O O 0.0106 0.0060 'International Tables Vol C Tables 4.2.6.8 and 6.1.1.4'
Cd Cd -0.8075 1.2024 'International Tables Vol C Tables 4.2.6.8 and 6.1.1.4'

loop_
_geom_angle_atom_site_label_1
_geom_angle_atom_site_label_2
_geom_angle_atom_site_label_3
_geom_angle
_geom_angle_site_symmetry_1
_geom_angle_site_symmetry_3
N2 Cd1 O2 95.76(11) . .
N2 Cd1 O3 152.60(11) . .
O2 Cd1 O3 100.96(9) . .
N2 Cd1 O5 81.03(11) . .
O2 Cd1 O5 83.62(9) . .
O3 Cd1 O5 79.45(9) . .
N2 Cd1 N1 69.49(11) . .
O2 Cd1 N1 122.59(10) . .
O3 Cd1 N1 117.17(10) . .
O5 Cd1 N1 141.43(10) . .
N2 Cd1 O3 132.83(11) . 2_676
O2 Cd1 O3 75.42(9) . 2_676
O3 Cd1 O3 72.98(10) . 2_676
O5 Cd1 O3 141.06(10) . 2_676
N1 Cd1 O3 76.83(10) . 2_676
N2 Cd1 O4 105.41(11) . .
O2 Cd1 O4 151.42(9) . .
O3 Cd1 O4 52.57(9) . .
O5 Cd1 O4 81.03(11) . .
N1 Cd1 O4 83.39(11) . .
O3 Cd1 O4 102.36(10) 2_676 .
O6 Cd2 O7 93.86(10) . .
O6 Cd2 N4 97.70(11) . .
O7 Cd2 N4 115.76(11) . .
O6 Cd2 O1 145.61(10) . .
O7 Cd2 O1 85.83(10) . .
N4 Cd2 O1 113.39(11) . .
O6 Cd2 N5 92.56(11) . .
O7 Cd2 N5 171.23(11) . .
N4 Cd2 N5 69.16(12) . .
O1 Cd2 N5 85.49(11) . .
O6 Cd2 O2 91.91(10) . .
O7 Cd2 O2 92.91(9) . .
N4 Cd2 O2 148.85(10) . .
O1 Cd2 O2 53.84(9) . .
N5 Cd2 O2 80.91(10) . .
N1 C1 C2 122.0(4) . .
N1 C1 H1A 119.0 . .
C2 C1 H1A 119.0 . .
C3 C2 C1 119.3(4) . .
C3 C2 H2A 120.3 . .
C1 C2 H2A 120.3 . .
C2 C3 C4 119.1(4) . .
C2 C3 H3A 120.5 . .
C4 C3 H3A 120.5 . .
C3 C4 C5 119.2(5) . .
C3 C4 H4A 120.4 . .
C5 C4 H4A 120.4 . .
N1 C5 C4 122.0(4) . .
N1 C5 C6 115.7(3) . .
C4 C5 C6 122.2(4) . .
N2 C6 C7 110.2(4) . .
N2 C6 C5 118.1(3) . .
C7 C6 C5 131.6(4) . .
C8 C7 C6 105.1(4) . .
C8 C7 H7A 127.5 . .
C6 C7 H7A 127.5 . .
N3 C8 C7 106.9(4) . .
N3 C8 H8A 126.5 . .
C7 C8 H8A 126.5 . .
C10 C9 N4 129.1(6) . .
C10 C9 H9A 115.5 . .
N4 C9 H9A 115.5 . .
C11 C10 C9 115.5(9) . .
C11 C10 H10A 122.2 . .
C9 C10 H10A 122.2 . .
C10 C11 C12 121.3(9) . .
C10 C11 H11A 119.4 . .
C12 C11 H11A 119.4 . .
C11 C12 C13 122.2(6) . .
C11 C12 H12A 118.9 . .
C13 C12 H12A 118.9 . .
N4 C13 C12 118.3(4) . .
N4 C13 C14 117.9(3) . .
C12 C13 C14 123.8(4) . .
N5 C14 C15 112.5(4) . .
N5 C14 C13 117.8(4) . .
C15 C14 C13 129.6(4) . .
C14 C15 C16 105.0(5) . .
C14 C15 H15A 127.5 . .
C16 C15 H15A 127.5 . .
C15 C16 N6 102.5(5) . .
C15 C16 H16A 128.7 . .
N6 C16 H16A 128.7 . .
O1 C17 O2 121.8(3) . .
O1 C17 C18 119.1(3) . .
O2 C17 C18 119.0(3) . .
C19 C18 C23 119.6(3) . .
C19 C18 C17 119.0(3) . .
C23 C18 C17 121.2(3) . .
C20 C19 C18 120.4(4) . .
C20 C19 H19A 119.8 . .
C18 C19 H19A 119.8 . .
C21 C20 C19 120.3(4) . .
C21 C20 H20A 119.8 . .
C19 C20 H20A 119.8 . .
C20 C21 C22 120.1(4) . .
C20 C21 H21A 119.9 . .
C22 C21 H21A 119.9 . .
C23 C22 C21 120.5(4) . .
C23 C22 H22A 119.7 . .
C21 C22 H22A 119.7 . .
C22 C23 C18 119.1(4) . .
C22 C23 C24 117.0(3) . 2_676
C18 C23 C24 123.9(3) . 2_676
O4 C24 O3 122.2(4) . .
O4 C24 C23 118.9(4) . 2_676
O3 C24 C23 118.7(3) . 2_676
O8 C32 O7 122.2(4) . .
O8 C32 C31 118.8(4) . .
O7 C32 C31 118.5(4) . .
C26 C31 C30 119.2(4) . .
C26 C31 C32 124.0(3) . .
C30 C31 C32 116.5(4) . .
C29 C30 C31 120.9(4) . .
C29 C30 H27A 119.5 . .
C31 C30 H27A 119.5 . .
C30 C29 C28 120.4(4) . .
C30 C29 H28A 119.8 . .
C28 C29 H28A 119.8 . .
C29 C28 C27 119.8(4) . .
C29 C28 H29A 120.1 . .
C27 C28 H29A 120.1 . .
C28 C27 C26 120.7(4) . .
C28 C27 H30A 119.6 . .
C26 C27 H30A 119.6 . .
C27 C26 C31 118.9(3) . .
C27 C26 C25 119.6(3) . 2_666
C31 C26 C25 121.3(3) . 2_666
O5 C25 O6 126.5(3) . .
O5 C25 C26 118.0(3) . 2_666
O6 C25 C26 115.4(3) . 2_666
C1 N1 C5 118.3(4) . .
C1 N1 Cd1 126.2(3) . .
C5 N1 Cd1 115.4(2) . .
C6 N2 N3 106.0(3) . .
C6 N2 Cd1 119.4(3) . .
N3 N2 Cd1 132.8(3) . .
C8 N3 N2 111.7(3) . .
C8 N3 H3B 124.1 . .
N2 N3 H3B 124.1 . .
C13 N4 C9 113.4(4) . .
C13 N4 Cd2 119.5(3) . .
C9 N4 Cd2 126.8(3) . .
N6 N5 C14 110.6(4) . .
N6 N5 Cd2 133.9(3) . .
C14 N5 Cd2 115.5(3) . .
N5 N6 C16 109.3(4) . .
N5 N6 H6A 125.4 . .
C16 N6 H6A 125.4 . .
C17 O1 Cd2 93.8(2) . .
C17 O2 Cd1 133.7(2) . .
C17 O2 Cd2 90.0(2) . .
Cd1 O2 Cd2 120.50(10) . .
C24 O3 Cd1 98.3(2) . .
C24 O3 Cd1 118.5(2) . 2_676
Cd1 O3 Cd1 107.02(10) . 2_676
C24 O4 Cd1 86.7(2) . .
C25 O5 Cd1 137.4(2) . .
C25 O6 Cd2 120.1(2) . .
C32 O7 Cd2 101.0(2) . .

loop_
_geom_bond_atom_site_label_1
_geom_bond_atom_site_label_2
_geom_bond_distance
_geom_bond_site_symmetry_2
Cd1 N2 2.267(3) .
Cd1 O2 2.309(3) .
Cd1 O3 2.319(3) .
Cd1 O5 2.379(3) .
Cd1 N1 2.427(3) .
Cd1 O3 2.445(3) 2_676
Cd1 O4 2.581(3) .
Cd2 O6 2.218(3) .
Cd2 O7 2.306(3) .
Cd2 N4 2.323(3) .
Cd2 O1 2.392(3) .
Cd2 N5 2.433(4) .
Cd2 O2 2.458(3) .
C1 N1 1.339(5) .
C1 C2 1.383(7) .
C1 H1A 0.9300 .
C2 C3 1.366(8) .
C2 H2A 0.9300 .
C3 C4 1.371(7) .
C3 H3A 0.9300 .
C4 C5 1.384(6) .
C4 H4A 0.9300 .
C5 N1 1.340(5) .
C5 C6 1.467(5) .
C6 N2 1.333(5) .
C6 C7 1.394(6) .
C7 C8 1.380(6) .
C7 H7A 0.9300 .
C8 N3 1.338(6) .
C8 H8A 0.9300 .
C9 C10 1.298(6) .
C9 N4 1.336(5) .
C9 H9A 0.9300 .
C10 C11 1.274(8) .
C10 H10A 0.9300 .
C11 C12 1.300(7) .
C11 H11A 0.9300 .
C12 C13 1.368(6) .
C12 H12A 0.9300 .
C13 N4 1.330(5) .
C13 C14 1.453(6) .
C14 N5 1.338(5) .
C14 C15 1.398(7) .
C15 C16 1.500(8) .
C15 H15A 0.9300 .
C16 N6 1.502(7) .
C16 H16A 0.9300 .
C17 O1 1.243(4) .
C17 O2 1.271(4) .
C17 C18 1.500(5) .
C18 C19 1.390(5) .
C18 C23 1.399(5) .
C19 C20 1.380(6) .
C19 H19A 0.9300 .
C20 C21 1.364(7) .
C20 H20A 0.9300 .
C21 C22 1.391(6) .
C21 H21A 0.9300 .
C22 C23 1.387(5) .
C22 H22A 0.9300 .
C23 C24 1.501(5) 2_676
C24 O4 1.233(5) .
C24 O3 1.260(5) .
C24 C23 1.501(5) 2_676
C32 O8 1.222(5) .
C32 O7 1.255(5) .
C32 C31 1.499(5) .
C31 C26 1.394(5) .
C31 C30 1.396(6) .
C30 C29 1.362(7) .
C30 H27A 0.9300 .
C29 C28 1.373(7) .
C29 H28A 0.9300 .
C28 C27 1.383(6) .
C28 H29A 0.9300 .
C27 C26 1.392(5) .
C27 H30A 0.9300 .
C26 C25 1.507(5) 2_666
C25 O5 1.243(5) .
C25 O6 1.266(5) .
C25 C26 1.507(5) 2_666
N2 N3 1.339(5) .
N3 H3B 0.8600 .
N5 N6 1.328(5) .
N6 H6A 0.8600 .
O3 Cd1 2.445(3) 2_676

loop_
_geom_torsion_atom_site_label_1
_geom_torsion_atom_site_label_2
_geom_torsion_atom_site_label_3
_geom_torsion_atom_site_label_4
_geom_torsion
_geom_torsion_site_symmetry_1
_geom_torsion_site_symmetry_4
N1 C1 C2 C3 -0.6(8) . .
C1 C2 C3 C4 1.0(8) . .
C2 C3 C4 C5 -1.4(8) . .
C3 C4 C5 N1 1.4(7) . .
C3 C4 C5 C6 178.4(4) . .
N1 C5 C6 N2 4.8(5) . .
C4 C5 C6 N2 -172.3(4) . .
N1 C5 C6 C7 -177.5(4) . .
C4 C5 C6 C7 5.3(7) . .
N2 C6 C7 C8 -0.6(5) . .
C5 C6 C7 C8 -178.4(4) . .
C6 C7 C8 N3 0.2(5) . .
N4 C9 C10 C11 4.5(10) . .
C9 C10 C11 C12 -4.6(11) . .
C10 C11 C12 C13 2.8(10) . .
C11 C12 C13 N4 -0.1(7) . .
C11 C12 C13 C14 177.9(5) . .
N4 C13 C14 N5 2.6(5) . .
C12 C13 C14 N5 -175.4(4) . .
N4 C13 C14 C15 -179.3(4) . .
C12 C13 C14 C15 2.7(7) . .
N5 C14 C15 C16 -0.7(5) . .
C13 C14 C15 C16 -178.8(4) . .
C14 C15 C16 N6 0.8(5) . .
O1 C17 C18 C19 -20.2(5) . .
O2 C17 C18 C19 163.6(3) . .
O1 C17 C18 C23 154.0(4) . .
O2 C17 C18 C23 -22.2(5) . .
C23 C18 C19 C20 2.0(6) . .
C17 C18 C19 C20 176.4(4) . .
C18 C19 C20 C21 -2.1(7) . .
C19 C20 C21 C22 0.3(8) . .
C20 C21 C22 C23 1.5(7) . .
C21 C22 C23 C18 -1.5(6) . .
C21 C22 C23 C24 -177.8(4) . 2_676
C19 C18 C23 C22 -0.3(5) . .
C17 C18 C23 C22 -174.5(3) . .
C19 C18 C23 C24 175.8(4) . 2_676
C17 C18 C23 C24 1.6(5) . 2_676
O8 C32 C31 C26 -132.6(4) . .
O7 C32 C31 C26 54.7(5) . .
O8 C32 C31 C30 53.1(6) . .
O7 C32 C31 C30 -119.6(4) . .
C26 C31 C30 C29 -0.8(7) . .
C32 C31 C30 C29 173.8(4) . .
C31 C30 C29 C28 0.2(8) . .
C30 C29 C28 C27 -0.1(8) . .
C29 C28 C27 C26 0.6(7) . .
C28 C27 C26 C31 -1.2(6) . .
C28 C27 C26 C25 175.4(4) . 2_666
C30 C31 C26 C27 1.3(6) . .
C32 C31 C26 C27 -172.9(4) . .
C30 C31 C26 C25 -175.3(4) . 2_666
C32 C31 C26 C25 10.6(6) . 2_666
C2 C1 N1 C5 0.5(6) . .
C2 C1 N1 Cd1 175.8(3) . .
C4 C5 N1 C1 -0.9(6) . .
C6 C5 N1 C1 -178.1(4) . .
C4 C5 N1 Cd1 -176.7(3) . .
C6 C5 N1 Cd1 6.1(4) . .
N2 Cd1 N1 C1 175.0(4) . .
O2 Cd1 N1 C1 91.4(3) . .
O3 Cd1 N1 C1 -34.2(4) . .
O5 Cd1 N1 C1 -142.4(3) . .
O3 Cd1 N1 C1 28.6(3) 2_676 .
O4 Cd1 N1 C1 -75.8(3) . .
N2 Cd1 N1 C5 -9.6(3) . .
O2 Cd1 N1 C5 -93.2(3) . .
O3 Cd1 N1 C5 141.3(3) . .
O5 Cd1 N1 C5 33.0(3) . .
O3 Cd1 N1 C5 -156.0(3) 2_676 .
O4 Cd1 N1 C5 99.6(3) . .
C7 C6 N2 N3 0.8(5) . .
C5 C6 N2 N3 178.9(3) . .
C7 C6 N2 Cd1 167.4(3) . .
C5 C6 N2 Cd1 -14.5(5) . .
O2 Cd1 N2 C6 135.3(3) . .
O3 Cd1 N2 C6 -97.2(4) . .
O5 Cd1 N2 C6 -142.2(3) . .
N1 Cd1 N2 C6 12.6(3) . .
O3 Cd1 N2 C6 59.8(4) 2_676 .
O4 Cd1 N2 C6 -64.1(3) . .
O2 Cd1 N2 N3 -62.4(4) . .
O3 Cd1 N2 N3 65.2(5) . .
O5 Cd1 N2 N3 20.2(4) . .
N1 Cd1 N2 N3 174.9(4) . .
O3 Cd1 N2 N3 -137.8(3) 2_676 .
O4 Cd1 N2 N3 98.2(4) . .
C7 C8 N3 N2 0.3(5) . .
C6 N2 N3 C8 -0.7(5) . .
Cd1 N2 N3 C8 -164.7(3) . .
C12 C13 N4 C9 -0.3(5) . .
C14 C13 N4 C9 -178.4(3) . .
C12 C13 N4 Cd2 174.2(3) . .
C14 C13 N4 Cd2 -3.9(4) . .
C10 C9 N4 C13 -2.0(7) . .
C10 C9 N4 Cd2 -176.1(5) . .
O6 Cd2 N4 C13 92.5(3) . .
O7 Cd2 N4 C13 -169.4(3) . .
O1 Cd2 N4 C13 -72.4(3) . .
N5 Cd2 N4 C13 2.7(3) . .
O2 Cd2 N4 C13 -14.3(4) . .
O6 Cd2 N4 C9 -93.7(3) . .
O7 Cd2 N4 C9 4.4(4) . .
O1 Cd2 N4 C9 101.3(3) . .
N5 Cd2 N4 C9 176.4(4) . .
O2 Cd2 N4 C9 159.5(3) . .
C15 C14 N5 N6 0.3(5) . .
C13 C14 N5 N6 178.6(3) . .
C15 C14 N5 Cd2 -178.5(3) . .
C13 C14 N5 Cd2 -0.2(4) . .
O6 Cd2 N5 N6 83.0(4) . .
O7 Cd2 N5 N6 -54.1(9) . .
N4 Cd2 N5 N6 -179.7(4) . .
O1 Cd2 N5 N6 -62.5(4) . .
O2 Cd2 N5 N6 -8.5(4) . .
O6 Cd2 N5 C14 -98.5(3) . .
O7 Cd2 N5 C14 124.4(7) . .
N4 Cd2 N5 C14 -1.2(3) . .
O1 Cd2 N5 C14 115.9(3) . .
O2 Cd2 N5 C14 170.0(3) . .
C14 N5 N6 C16 0.3(5) . .
Cd2 N5 N6 C16 178.8(3) . .
C15 C16 N6 N5 -0.7(5) . .
O2 C17 O1 Cd2 7.7(4) . .
C18 C17 O1 Cd2 -168.4(3) . .
O6 Cd2 O1 C17 -10.1(3) . .
O7 Cd2 O1 C17 -100.9(2) . .
N4 Cd2 O1 C17 142.8(2) . .
N5 Cd2 O1 C17 77.9(2) . .
O2 Cd2 O1 C17 -4.2(2) . .
O1 C17 O2 Cd1 127.2(3) . .
C18 C17 O2 Cd1 -56.7(4) . .
O1 C17 O2 Cd2 -7.5(4) . .
C18 C17 O2 Cd2 168.6(3) . .
N2 Cd1 O2 C17 -50.0(3) . .
O3 Cd1 O2 C17 151.8(3) . .
O5 Cd1 O2 C17 -130.3(3) . .
N1 Cd1 O2 C17 19.3(4) . .
O3 Cd1 O2 C17 82.8(3) 2_676 .
O4 Cd1 O2 C17 171.9(3) . .
N2 Cd1 O2 Cd2 74.28(14) . .
O3 Cd1 O2 Cd2 -83.90(13) . .
O5 Cd1 O2 Cd2 -5.99(12) . .
N1 Cd1 O2 Cd2 143.59(12) . .
O3 Cd1 O2 Cd2 -152.89(14) 2_676 .
O4 Cd1 O2 Cd2 -63.8(3) . .
O6 Cd2 O2 C17 -179.3(2) . .
O7 Cd2 O2 C17 86.8(2) . .
N4 Cd2 O2 C17 -70.9(3) . .
O1 Cd2 O2 C17 4.08(19) . .
N5 Cd2 O2 C17 -87.0(2) . .
O6 Cd2 O2 Cd1 37.43(13) . .
O7 Cd2 O2 Cd1 -56.54(13) . .
N4 Cd2 O2 Cd1 145.76(17) . .
O1 Cd2 O2 Cd1 -139.23(17) . .
N5 Cd2 O2 Cd1 129.72(14) . .
O4 C24 O3 Cd1 4.4(4) . .
C23 C24 O3 Cd1 -171.1(3) 2_676 .
O4 C24 O3 Cd1 -110.2(4) . 2_676
C23 C24 O3 Cd1 74.3(4) 2_676 2_676
N2 Cd1 O3 C24 39.2(3) . .
O2 Cd1 O3 C24 165.8(2) . .
O5 Cd1 O3 C24 84.5(2) . .
N1 Cd1 O3 C24 -58.5(2) . .
O3 Cd1 O3 C24 -123.3(3) 2_676 .
O4 Cd1 O3 C24 -2.2(2) . .
N2 Cd1 O3 Cd1 162.57(19) . 2_676
O2 Cd1 O3 Cd1 -70.88(11) . 2_676
O5 Cd1 O3 Cd1 -152.18(12) . 2_676
N1 Cd1 O3 Cd1 64.85(14) . 2_676
O3 Cd1 O3 Cd1 0.0 2_676 2_676
O4 Cd1 O3 Cd1 121.09(16) . 2_676
O3 C24 O4 Cd1 -3.9(4) . .
C23 C24 O4 Cd1 171.6(3) 2_676 .
N2 Cd1 O4 C24 -159.3(2) . .
O2 Cd1 O4 C24 -22.9(4) . .
O3 Cd1 O4 C24 2.3(2) . .
O5 Cd1 O4 C24 -81.3(2) . .
N1 Cd1 O4 C24 134.1(3) . .
O3 Cd1 O4 C24 59.2(3) 2_676 .
O6 C25 O5 Cd1 50.3(6) . .
C26 C25 O5 Cd1 -129.3(3) 2_666 .
N2 Cd1 O5 C25 -150.9(4) . .
O2 Cd1 O5 C25 -54.0(4) . .
O3 Cd1 O5 C25 48.5(4) . .
N1 Cd1 O5 C25 169.2(3) . .
O3 Cd1 O5 C25 3.2(4) 2_676 .
O4 Cd1 O5 C25 101.8(4) . .
O5 C25 O6 Cd2 26.1(5) . .
C26 C25 O6 Cd2 -154.2(2) 2_666 .
O7 Cd2 O6 C25 35.8(3) . .
N4 Cd2 O6 C25 152.5(3) . .
O1 Cd2 O6 C25 -52.5(3) . .
N5 Cd2 O6 C25 -138.2(3) . .
O2 Cd2 O6 C25 -57.2(3) . .
O8 C32 O7 Cd2 -20.9(5) . .
C31 C32 O7 Cd2 151.5(3) . .
O6 Cd2 O7 C32 145.6(3) . .
N4 Cd2 O7 C32 45.1(3) . .
O1 Cd2 O7 C32 -68.9(3) . .
N5 Cd2 O7 C32 -77.4(7) . .
O2 Cd2 O7 C32 -122.3(3) . .
